data_7713512
loop_
_publ_author_name
'Kikuchi, Kazuma'
'Imoto, Hiroaki'
'Naka, Kensuke'

_publ_section_title
;
 Robust and highly emissive copper(I) halide 1D-coordination polymers with
 triphenylarsine and a series of bridging N-heteroaromatic co-ligands
;
_journal_name_full 'Dalton Transactions'
_journal_paper_doi 10.1039/D3DT00784G
_journal_year 2023
_chemical_formula_moiety 'C40 H34 As2 Br2 Cu2 N2'
_chemical_formula_sum 'C40 H34 As2 Br2 Cu2 N2'
_chemical_formula_weight 979.43
_space_group_crystal_system triclinic
_space_group_IT_number 2
_space_group_name_Hall '-P 1'
_space_group_name_H-M_alt 'P -1'
_atom_sites_solution_hydrogens geom
_atom_sites_solution_primary dual
_audit_creation_date 2023-04-28
_audit_creation_method
;
Olex2 1.5-ac5-024
(compiled 2022.04.12 svn.rca3783a0 for Rigaku Oxford Diffraction, GUI svn.r6498)
;
_audit_update_record
;
2023-05-31 deposited with the CCDC.	2023-07-18 downloaded from the CCDC.
;
_cell_angle_alpha 92.553(6)
_cell_angle_beta 103.998(6)
_cell_angle_gamma 102.104(6)
_cell_formula_units_Z 2
_cell_length_a 10.5878(8)
_cell_length_b 12.3966(9)
_cell_length_c 15.0747(11)
_cell_measurement_reflns_used 3370
_cell_measurement_temperature 298.15
_cell_measurement_theta_max 28.1560
_cell_measurement_theta_min 2.7270
_cell_volume 1867.7(2)
_computing_cell_refinement 'CrysAlisPro 1.171.42.84a (Rigaku OD, 2023)'
_computing_data_collection 'CrysAlisPro 1.171.42.84a (Rigaku OD, 2023)'
_computing_data_reduction 'CrysAlisPro 1.171.42.84a (Rigaku OD, 2023)'
_computing_molecular_graphics 'Olex2 1.5-ac5-024 (Dolomanov et al., 2009)'
_computing_publication_material 'Olex2 1.5-ac5-024 (Dolomanov et al., 2009)'
_computing_structure_refinement 'SHELXL 2018/3 (Sheldrick, 2015)'
_computing_structure_solution 'SHELXT  (Sheldrick, 2015)'
_diffrn_ambient_temperature 298.15
_diffrn_detector 'CCD plate'
_diffrn_measured_fraction_theta_full 0.999
_diffrn_measured_fraction_theta_max 0.871
_diffrn_measurement_details
;
List of Runs (angles in degrees, time in seconds):

  # Type    Start    End  Width  t~exp~   \w     \q     \k     \f   Frames
#--------------------------------------------------------------------------
  1  \w    -72.00 -45.92   0.16    9.00    --   30.00  54.00  60.00  163
  2  \w      7.00  33.88   0.16    9.00    --   30.00  54.00  60.00  168
  3  \w    -71.00  33.00   0.16    9.00    --   30.00  54.00 -60.00  650
  4  \w    -74.00 110.00   0.16    9.00    --   30.00  54.00-180.00 1150
;
_diffrn_measurement_device 'two-circle diffractometer'
_diffrn_measurement_device_type 'XtaLAB Mini (JP)'
_diffrn_measurement_method '\w scans'
_diffrn_orient_matrix_type 'CrysAlisPro convention (1999,Acta A55,543-557)'
_diffrn_orient_matrix_UB_11 0.0165175000
_diffrn_orient_matrix_UB_12 -0.0409639000
_diffrn_orient_matrix_UB_13 -0.0266651000
_diffrn_orient_matrix_UB_21 0.0493450000
_diffrn_orient_matrix_UB_22 0.0413204000
_diffrn_orient_matrix_UB_23 -0.0113165000
_diffrn_orient_matrix_UB_31 0.0481579000
_diffrn_orient_matrix_UB_32 -0.0085947000
_diffrn_orient_matrix_UB_33 0.0391965000
_diffrn_radiation_monochromator graphite
_diffrn_radiation_probe x-ray
_diffrn_radiation_type 'Mo K\a'
_diffrn_radiation_wavelength 0.71073
_diffrn_reflns_av_R_equivalents 0.0307
_diffrn_reflns_av_unetI/netI 0.0756
_diffrn_reflns_Laue_measured_fraction_full 0.999
_diffrn_reflns_Laue_measured_fraction_max 0.871
_diffrn_reflns_limit_h_max 15
_diffrn_reflns_limit_h_min -15
_diffrn_reflns_limit_k_max 17
_diffrn_reflns_limit_k_min -16
_diffrn_reflns_limit_l_max 18
_diffrn_reflns_limit_l_min -22
_diffrn_reflns_number 16153
_diffrn_reflns_point_group_measured_fraction_full 0.999
_diffrn_reflns_point_group_measured_fraction_max 0.871
_diffrn_reflns_theta_full 25.242
_diffrn_reflns_theta_max 32.761
_diffrn_reflns_theta_min 2.751
_diffrn_source 'fine-focus sealed X-ray tube'
_diffrn_source_type 'Rigaku (Mo) X-ray Source'
_exptl_absorpt_coefficient_mu 5.067
_exptl_absorpt_correction_T_max 0.855
_exptl_absorpt_correction_T_min 0.745
_exptl_absorpt_correction_type analytical
_exptl_absorpt_process_details
;
CrysAlisPro 1.171.42.84a (Rigaku Oxford Diffraction, 2023)
Analytical numeric absorption correction using a multifaceted crystal
model based on expressions derived by R.C. Clark & J.S. Reid.
(Clark, R. C. & Reid, J. S. (1995). Acta Cryst. A51, 887-897)
Empirical absorption correction using spherical harmonics,
implemented in SCALE3 ABSPACK scaling algorithm.
;
_exptl_crystal_colour yellow
_exptl_crystal_colour_primary yellow
_exptl_crystal_density_diffrn 1.742
_exptl_crystal_description block
_exptl_crystal_F_000 964
_exptl_crystal_size_max 0.385
_exptl_crystal_size_mid 0.213
_exptl_crystal_size_min 0.171
_refine_diff_density_max 1.724
_refine_diff_density_min -1.235
_refine_diff_density_rms 0.174
_refine_ls_extinction_method none
_refine_ls_goodness_of_fit_ref 0.975
_refine_ls_hydrogen_treatment constr
_refine_ls_matrix_type full
_refine_ls_number_parameters 433
_refine_ls_number_reflns 12023
_refine_ls_number_restraints 0
_refine_ls_restrained_S_all 0.975
_refine_ls_R_factor_all 0.1251
_refine_ls_R_factor_gt 0.0581
_refine_ls_shift/su_max 0.001
_refine_ls_shift/su_mean 0.000
_refine_ls_structure_factor_coef Fsqd
_refine_ls_weighting_details 'w=1/[\s^2^(Fo^2^)+(0.0753P)^2^] where P=(Fo^2^+2Fc^2^)/3'
_refine_ls_weighting_scheme calc
_refine_ls_wR_factor_gt 0.1327
_refine_ls_wR_factor_ref 0.1694
_reflns_Friedel_coverage 0.000
_reflns_number_gt 6308
_reflns_number_total 12023
_reflns_threshold_expression 'I > 2\s(I)'
_cod_data_source_file d3dt00784g2.cif
_cod_data_source_block '[Cu2Br2(AsPh3)2(pym)]n_298K'
_cod_database_code 7713512
_shelx_shelxl_version_number 2018/3
_chemical_oxdiff_formula CHAsCuBrN
_shelx_space_group_comment
;
The symmetry employed for this shelxl refinement is uniquely defined
by the following loop, which should always be used as a source of
symmetry information in preference to the above space-group names.
They are only intended as comments.
;
_shelx_estimated_absorpt_t_max 0.480
_shelx_estimated_absorpt_t_min 0.243
_olex2_refinement_description
;
1. Fixed Uiso
 At 1.2 times of:
  All C(H) groups
2.a Aromatic/amide H refined with riding coordinates:
 C40(H40), C18(H18), C8(H8), C14(H14), C30(H30), C37(H37), C26(H26), C39(H39),
 C22(H22), C38(H38), C27(H27), C9(H9), C6(H6), C34(H34), C20(H20), C17(H17),
 C4(H4), C28(H28), C2(H2), C35(H35), C21(H21), C32(H32), C24(H24), C36(H36),
 C29(H29), C5(H5), C16(H16), C15(H15), C12(H12), C33(H33), C23(H23), C10(H10),
 C3(H3), C11(H11)
;
_olex2_submission_special_instructions 'No special instructions were received'
_oxdiff_exptl_absorpt_empirical_details
;
Empirical correction (ABSPACK) includes:
- Absorption correction using spherical harmonics
- Frame scaling
;
_oxdiff_exptl_absorpt_empirical_full_max 1.749
_oxdiff_exptl_absorpt_empirical_full_min 0.601

loop_
_space_group_symop_operation_xyz
'x, y, z'
'-x, -y, -z'

loop_
_atom_site_label
_atom_site_type_symbol
_atom_site_fract_x
_atom_site_fract_y
_atom_site_fract_z
_atom_site_U_iso_or_equiv
_atom_site_adp_type
_atom_site_occupancy
_atom_site_site_symmetry_order
_atom_site_calc_flag
_atom_site_refinement_flags_posn
_atom_site_refinement_flags_adp
_atom_site_refinement_flags_occupancy
_atom_site_disorder_assembly
_atom_site_disorder_group
As2 As 0.75815(5) 0.70735(4) 0.09935(3) 0.04573(14) Uani 1 1 d . . . . .
As1 As 0.29004(5) 0.27129(4) 0.40873(3) 0.04491(14) Uani 1 1 d . . . . .
Br2 Br 0.40202(6) 0.60857(5) -0.07477(4) 0.05573(16) Uani 1 1 d . . . . .
Br1 Br 0.34733(5) 0.55736(5) 0.54182(4) 0.05767(16) Uani 1 1 d . . . . .
Cu2 Cu 0.55113(6) 0.58246(6) 0.07503(4) 0.05417(18) Uani 1 1 d . . . . .
Cu1 Cu 0.41050(7) 0.45438(5) 0.41944(4) 0.05262(18) Uani 1 1 d . . . . .
N2 N 0.4412(4) 0.5942(4) 0.1701(3) 0.0510(10) Uani 1 1 d . . . . .
N1 N 0.3935(4) 0.5491(4) 0.3112(3) 0.0502(10) Uani 1 1 d . . . . .
C13 C 0.0973(5) 0.2319(4) 0.3939(3) 0.0473(11) Uani 1 1 d . . . . .
C25 C 0.7642(5) 0.8651(4) 0.0879(3) 0.0493(12) Uani 1 1 d . . . . .
C19 C 0.8620(5) 0.6777(4) 0.0148(3) 0.0445(11) Uani 1 1 d . . . . .
C1 C 0.3110(5) 0.1740(4) 0.3104(3) 0.0446(11) Uani 1 1 d . . . . .
C40 C 0.4568(5) 0.5408(4) 0.2449(3) 0.0494(12) Uani 1 1 d . . . . .
H40 H 0.516002 0.494044 0.251983 0.059 Uiso 1 1 calc R U . . .
C18 C 0.0322(6) 0.1311(5) 0.4127(4) 0.0586(14) Uani 1 1 d . . . . .
H18 H 0.080978 0.080691 0.438167 0.070 Uiso 1 1 calc R U . . .
C7 C 0.3522(5) 0.1987(4) 0.5177(3) 0.0491(12) Uani 1 1 d . . . . .
C8 C 0.3046(6) 0.2132(5) 0.5937(4) 0.0607(14) Uani 1 1 d . . . . .
H8 H 0.240706 0.254914 0.591796 0.073 Uiso 1 1 calc R U . . .
C31 C 0.8816(5) 0.7080(4) 0.2196(3) 0.0477(12) Uani 1 1 d . . . . .
C14 C 0.0241(6) 0.3075(5) 0.3592(4) 0.0581(14) Uani 1 1 d . . . . .
H14 H 0.067749 0.376741 0.347894 0.070 Uiso 1 1 calc R U . . .
C30 C 0.8767(6) 0.9382(5) 0.0804(4) 0.0585(14) Uani 1 1 d . . . . .
H30 H 0.951542 0.912526 0.075761 0.070 Uiso 1 1 calc R U . . .
C37 C 0.3124(6) 0.6192(5) 0.3010(4) 0.0615(15) Uani 1 1 d . . . . .
H37 H 0.268462 0.628133 0.346293 0.074 Uiso 1 1 calc R U . . .
C26 C 0.6557(6) 0.9047(5) 0.0945(4) 0.0589(14) Uani 1 1 d . . . . .
H26 H 0.579287 0.855808 0.100364 0.071 Uiso 1 1 calc R U . . .
C39 C 0.3583(6) 0.6624(5) 0.1612(4) 0.0605(14) Uani 1 1 d . . . . .
H39 H 0.345353 0.700483 0.109194 0.073 Uiso 1 1 calc R U . . .
C22 C 0.9941(6) 0.6304(5) -0.1148(4) 0.0663(16) Uani 1 1 d . . . . .
H22 H 1.038592 0.615297 -0.158407 0.080 Uiso 1 1 calc R U . . .
C38 C 0.2911(6) 0.6787(6) 0.2261(4) 0.0673(16) Uani 1 1 d . . . . .
H38 H 0.234188 0.727291 0.219781 0.081 Uiso 1 1 calc R U . . .
C27 C 0.6573(7) 1.0168(5) 0.0925(5) 0.0745(18) Uani 1 1 d . . . . .
H27 H 0.581243 1.042022 0.094841 0.089 Uiso 1 1 calc R U . . .
C9 C 0.3512(7) 0.1662(6) 0.6724(4) 0.0724(18) Uani 1 1 d . . . . .
H9 H 0.317254 0.175564 0.722889 0.087 Uiso 1 1 calc R U . . .
C6 C 0.4179(6) 0.2121(5) 0.2738(4) 0.0630(15) Uani 1 1 d . . . . .
H6 H 0.478456 0.278243 0.299479 0.076 Uiso 1 1 calc R U . . .
C34 C 1.0420(6) 0.6988(6) 0.3920(4) 0.0705(17) Uani 1 1 d . . . . .
H34 H 1.096572 0.695667 0.449863 0.085 Uiso 1 1 calc R U . . .
C20 C 0.8033(6) 0.6746(5) -0.0788(4) 0.0644(15) Uani 1 1 d . . . . .
H20 H 0.718148 0.687822 -0.098592 0.077 Uiso 1 1 calc R U . . .
C17 C -0.1059(6) 0.1041(6) 0.3939(4) 0.0727(18) Uani 1 1 d . . . . .
H17 H -0.149728 0.035172 0.405722 0.087 Uiso 1 1 calc R U . . .
C4 C 0.3468(6) 0.0570(5) 0.1607(4) 0.0636(15) Uani 1 1 d . . . . .
H4 H 0.356908 0.018265 0.109570 0.076 Uiso 1 1 calc R U . . .
C28 C 0.7710(7) 1.0905(5) 0.0871(4) 0.0716(17) Uani 1 1 d . . . . .
H28 H 0.774188 1.166137 0.088598 0.086 Uiso 1 1 calc R U . . .
C2 C 0.2246(6) 0.0777(5) 0.2720(4) 0.0713(18) Uani 1 1 d . . . . .
H2 H 0.152048 0.050803 0.295734 0.086 Uiso 1 1 calc R U . . .
C35 C 1.0537(6) 0.7955(6) 0.3523(4) 0.0719(17) Uani 1 1 d . . . . .
H35 H 1.116788 0.858199 0.382929 0.086 Uiso 1 1 calc R U . . .
C21 C 0.8705(7) 0.6523(6) -0.1415(4) 0.0709(17) Uani 1 1 d . . . . .
H21 H 0.830987 0.652121 -0.203722 0.085 Uiso 1 1 calc R U . . .
C32 C 0.8687(6) 0.6117(5) 0.2615(4) 0.0658(16) Uani 1 1 d . . . . .
H32 H 0.804277 0.549273 0.231881 0.079 Uiso 1 1 calc R U . . .
C24 C 0.9863(6) 0.6552(6) 0.0412(4) 0.0729(18) Uani 1 1 d . . . . .
H24 H 1.027032 0.656305 0.103346 0.088 Uiso 1 1 calc R U . . .
C36 C 0.9724(6) 0.8008(5) 0.2668(4) 0.0649(15) Uani 1 1 d . . . . .
H36 H 0.979064 0.867817 0.240923 0.078 Uiso 1 1 calc R U . . .
C29 C 0.8792(7) 1.0509(5) 0.0795(4) 0.0688(16) Uani 1 1 d . . . . .
H29 H 0.955683 1.099837 0.073698 0.083 Uiso 1 1 calc R U . . .
C5 C 0.4363(7) 0.1534(5) 0.1997(5) 0.0744(18) Uani 1 1 d . . . . .
H5 H 0.509484 0.179484 0.176405 0.089 Uiso 1 1 calc R U . . .
C16 C -0.1786(6) 0.1791(6) 0.3578(4) 0.0753(19) Uani 1 1 d . . . . .
H16 H -0.271437 0.160687 0.344691 0.090 Uiso 1 1 calc R U . . .
C15 C -0.1136(7) 0.2809(6) 0.3412(4) 0.0746(18) Uani 1 1 d . . . . .
H15 H -0.162278 0.332198 0.317743 0.090 Uiso 1 1 calc R U . . .
C12 C 0.4519(7) 0.1427(6) 0.5231(4) 0.0767(19) Uani 1 1 d . . . . .
H12 H 0.487542 0.135292 0.473164 0.092 Uiso 1 1 calc R U . . .
C33 C 0.9507(7) 0.6065(6) 0.3472(4) 0.0746(18) Uani 1 1 d . . . . .
H33 H 0.943284 0.540159 0.374154 0.090 Uiso 1 1 calc R U . . .
C23 C 1.0518(7) 0.6308(6) -0.0237(5) 0.082(2) Uani 1 1 d . . . . .
H23 H 1.135615 0.614712 -0.004920 0.098 Uiso 1 1 calc R U . . .
C10 C 0.4459(8) 0.1064(6) 0.6775(5) 0.0785(19) Uani 1 1 d . . . . .
H10 H 0.473457 0.072435 0.730337 0.094 Uiso 1 1 calc R U . . .
C3 C 0.2427(6) 0.0181(6) 0.1974(4) 0.0754(19) Uani 1 1 d . . . . .
H3 H 0.183215 -0.048854 0.172502 0.091 Uiso 1 1 calc R U . . .
C11 C 0.5008(8) 0.0959(6) 0.6056(5) 0.090(2) Uani 1 1 d . . . . .
H11 H 0.569406 0.058681 0.610186 0.108 Uiso 1 1 calc R U . . .

loop_
_atom_site_aniso_label
_atom_site_aniso_U_11
_atom_site_aniso_U_22
_atom_site_aniso_U_33
_atom_site_aniso_U_23
_atom_site_aniso_U_13
_atom_site_aniso_U_12
As2 0.0414(3) 0.0532(3) 0.0400(3) -0.0009(2) 0.0118(2) 0.0048(2)
As1 0.0498(3) 0.0449(3) 0.0413(3) -0.0030(2) 0.0172(2) 0.0088(2)
Br2 0.0598(3) 0.0615(3) 0.0447(3) 0.0030(2) 0.0125(2) 0.0127(3)
Br1 0.0532(3) 0.0736(4) 0.0500(3) -0.0093(3) 0.0206(2) 0.0172(3)
Cu2 0.0495(4) 0.0646(4) 0.0459(4) -0.0015(3) 0.0178(3) 0.0024(3)
Cu1 0.0604(4) 0.0515(4) 0.0468(4) -0.0018(3) 0.0212(3) 0.0073(3)
N2 0.048(2) 0.064(3) 0.040(2) 0.001(2) 0.0141(18) 0.008(2)
N1 0.052(2) 0.060(3) 0.042(2) -0.003(2) 0.0197(18) 0.013(2)
C13 0.049(3) 0.052(3) 0.040(3) -0.006(2) 0.016(2) 0.007(2)
C25 0.057(3) 0.055(3) 0.036(2) 0.004(2) 0.016(2) 0.009(2)
C19 0.043(3) 0.050(3) 0.040(2) -0.005(2) 0.0159(19) 0.004(2)
C1 0.050(3) 0.046(3) 0.038(2) -0.001(2) 0.012(2) 0.012(2)
C40 0.053(3) 0.056(3) 0.044(3) 0.002(2) 0.022(2) 0.013(2)
C18 0.060(3) 0.056(3) 0.054(3) -0.001(3) 0.013(3) 0.005(3)
C7 0.054(3) 0.048(3) 0.043(3) -0.006(2) 0.010(2) 0.011(2)
C8 0.063(4) 0.074(4) 0.049(3) 0.003(3) 0.018(3) 0.022(3)
C31 0.047(3) 0.054(3) 0.041(3) -0.004(2) 0.014(2) 0.007(2)
C14 0.060(3) 0.063(4) 0.053(3) 0.001(3) 0.018(3) 0.016(3)
C30 0.054(3) 0.065(4) 0.058(3) 0.006(3) 0.019(3) 0.011(3)
C37 0.064(4) 0.075(4) 0.052(3) -0.003(3) 0.026(3) 0.020(3)
C26 0.061(3) 0.065(4) 0.054(3) 0.000(3) 0.026(3) 0.011(3)
C39 0.061(4) 0.074(4) 0.050(3) 0.007(3) 0.017(3) 0.018(3)
C22 0.068(4) 0.076(4) 0.060(4) -0.002(3) 0.032(3) 0.010(3)
C38 0.066(4) 0.087(4) 0.059(4) 0.008(3) 0.016(3) 0.039(3)
C27 0.086(5) 0.070(4) 0.081(5) -0.003(4) 0.039(4) 0.029(4)
C9 0.077(4) 0.093(5) 0.042(3) 0.004(3) 0.011(3) 0.012(4)
C6 0.074(4) 0.051(3) 0.068(4) -0.011(3) 0.038(3) 0.004(3)
C34 0.069(4) 0.095(5) 0.048(3) -0.004(3) 0.005(3) 0.034(4)
C20 0.062(4) 0.093(5) 0.040(3) -0.002(3) 0.013(2) 0.024(3)
C17 0.065(4) 0.079(4) 0.067(4) 0.001(3) 0.023(3) -0.006(3)
C4 0.071(4) 0.080(4) 0.046(3) -0.009(3) 0.018(3) 0.029(3)
C28 0.095(5) 0.059(4) 0.064(4) -0.002(3) 0.026(3) 0.022(4)
C2 0.060(4) 0.074(4) 0.081(4) -0.017(3) 0.037(3) 0.001(3)
C35 0.067(4) 0.080(5) 0.053(3) -0.002(3) 0.003(3) -0.003(3)
C21 0.084(5) 0.089(5) 0.045(3) 0.005(3) 0.024(3) 0.024(4)
C32 0.072(4) 0.058(4) 0.058(4) -0.001(3) 0.003(3) 0.011(3)
C24 0.065(4) 0.115(5) 0.044(3) 0.002(3) 0.011(3) 0.036(4)
C36 0.062(4) 0.067(4) 0.057(3) 0.005(3) 0.012(3) 0.000(3)
C29 0.078(4) 0.061(4) 0.064(4) 0.005(3) 0.026(3) -0.001(3)
C5 0.096(5) 0.067(4) 0.077(4) -0.003(3) 0.056(4) 0.017(4)
C16 0.050(4) 0.104(6) 0.066(4) -0.004(4) 0.017(3) 0.005(4)
C15 0.066(4) 0.101(5) 0.064(4) 0.009(4) 0.021(3) 0.032(4)
C12 0.089(5) 0.094(5) 0.056(4) -0.010(3) 0.020(3) 0.044(4)
C33 0.093(5) 0.069(4) 0.060(4) 0.009(3) 0.010(3) 0.027(4)
C23 0.068(4) 0.124(6) 0.066(4) 0.001(4) 0.025(3) 0.043(4)
C10 0.099(5) 0.080(5) 0.052(4) 0.001(3) 0.003(3) 0.031(4)
C3 0.065(4) 0.077(4) 0.075(4) -0.037(3) 0.025(3) -0.001(3)
C11 0.107(6) 0.094(5) 0.074(5) -0.006(4) 0.001(4) 0.060(5)

loop_
_atom_type_symbol
_atom_type_description
_atom_type_scat_dispersion_real
_atom_type_scat_dispersion_imag
_atom_type_scat_source
C C 0.0033 0.0016 'International Tables Vol C Tables 4.2.6.8 and 6.1.1.4'
H H 0.0000 0.0000 'International Tables Vol C Tables 4.2.6.8 and 6.1.1.4'
As As 0.0499 2.0058 'International Tables Vol C Tables 4.2.6.8 and 6.1.1.4'
Br Br -0.2901 2.4595 'International Tables Vol C Tables 4.2.6.8 and 6.1.1.4'
Cu Cu 0.3201 1.2651 'International Tables Vol C Tables 4.2.6.8 and 6.1.1.4'
N N 0.0061 0.0033 'International Tables Vol C Tables 4.2.6.8 and 6.1.1.4'

loop_
_exptl_crystal_face_index_h
_exptl_crystal_face_index_k
_exptl_crystal_face_index_l
_exptl_crystal_face_perp_dist
1 -1 2 0.1115
-1 -1 1 0.0977
1 1 -1 0.1400
2 0 1 0.1039
-2 -1 0 0.1039
-2 0 -1 0.1011
-2 -16 6 0.0340
-9 -5 -10 0.0834
1 15 7 0.1488
1 -16 -5 0.0195
-7 16 7 0.1501
11 -12 -10 0.0134
15 -1 -4 0.0470
-4 15 -10 0.1566

loop_
_geom_angle_atom_site_label_1
_geom_angle_atom_site_label_2
_geom_angle_atom_site_label_3
_geom_angle
_geom_angle_site_symmetry_1
_geom_angle_site_symmetry_3
_geom_angle_publ_flag
C25 As2 Cu2 119.42(16) . . ?
C25 As2 C31 103.2(2) . . ?
C19 As2 Cu2 114.12(14) . . ?
C19 As2 C25 100.6(2) . . ?
C19 As2 C31 102.6(2) . . ?
C31 As2 Cu2 114.63(15) . . ?
C13 As1 Cu1 122.82(16) . . ?
C13 As1 C1 102.0(2) . . ?
C1 As1 Cu1 114.20(15) . . ?
C7 As1 Cu1 111.97(15) . . ?
C7 As1 C13 100.9(2) . . ?
C7 As1 C1 102.4(2) . . ?
Cu2 Br2 Cu2 68.32(3) . 2_665 ?
Cu1 Br1 Cu1 65.62(3) . 2_666 ?
As2 Cu2 Br2 109.32(3) . . ?
As2 Cu2 Br2 106.32(3) . 2_665 ?
As2 Cu2 Cu2 123.00(4) . 2_665 ?
Br2 Cu2 Br2 111.68(3) . 2_665 ?
Br2 Cu2 Cu2 55.52(3) 2_665 2_665 ?
Br2 Cu2 Cu2 56.16(3) . 2_665 ?
N2 Cu2 As2 117.64(12) . . ?
N2 Cu2 Br2 104.75(12) . . ?
N2 Cu2 Br2 107.20(13) . 2_665 ?
N2 Cu2 Cu2 119.35(12) . 2_665 ?
As1 Cu1 Br1 104.87(3) . 2_666 ?
As1 Cu1 Br1 105.73(3) . . ?
As1 Cu1 Cu1 119.14(4) . 2_666 ?
Br1 Cu1 Br1 114.38(3) . 2_666 ?
Br1 Cu1 Cu1 56.66(3) 2_666 2_666 ?
Br1 Cu1 Cu1 57.72(3) . 2_666 ?
N1 Cu1 As1 123.10(12) . . ?
N1 Cu1 Br1 105.49(12) . . ?
N1 Cu1 Br1 103.72(12) . 2_666 ?
N1 Cu1 Cu1 117.72(13) . 2_666 ?
C40 N2 Cu2 122.0(4) . . ?
C40 N2 C39 117.3(4) . . ?
C39 N2 Cu2 120.6(4) . . ?
C40 N1 Cu1 122.7(4) . . ?
C37 N1 Cu1 120.8(3) . . ?
C37 N1 C40 116.4(5) . . ?
C18 C13 As1 122.7(4) . . ?
C18 C13 C14 119.3(5) . . ?
C14 C13 As1 118.0(4) . . ?
C30 C25 As2 122.4(4) . . ?
C26 C25 As2 118.7(4) . . ?
C26 C25 C30 118.8(5) . . ?
C20 C19 As2 117.5(4) . . ?
C24 C19 As2 124.2(4) . . ?
C24 C19 C20 118.2(5) . . ?
C6 C1 As1 116.4(4) . . ?
C2 C1 As1 125.0(4) . . ?
C2 C1 C6 118.4(5) . . ?
N2 C40 N1 124.8(5) . . ?
C13 C18 C17 120.2(6) . . ?
C8 C7 As1 119.4(4) . . ?
C12 C7 As1 120.9(4) . . ?
C12 C7 C8 119.3(5) . . ?
C9 C8 C7 120.2(6) . . ?
C32 C31 As2 117.5(4) . . ?
C32 C31 C36 118.5(5) . . ?
C36 C31 As2 123.9(4) . . ?
C13 C14 C15 120.4(6) . . ?
C25 C30 C29 120.2(6) . . ?
N1 C37 C38 122.7(5) . . ?
C25 C26 C27 121.2(5) . . ?
N2 C39 C38 122.4(5) . . ?
C23 C22 C21 119.3(6) . . ?
C39 C38 C37 116.4(5) . . ?
C28 C27 C26 120.0(6) . . ?
C10 C9 C8 121.1(6) . . ?
C5 C6 C1 121.1(6) . . ?
C35 C34 C33 120.2(6) . . ?
C21 C20 C19 120.2(6) . . ?
C16 C17 C18 120.2(6) . . ?
C3 C4 C5 119.4(5) . . ?
C29 C28 C27 118.9(6) . . ?
C1 C2 C3 120.8(5) . . ?
C34 C35 C36 120.2(6) . . ?
C22 C21 C20 121.4(6) . . ?
C31 C32 C33 120.8(6) . . ?
C19 C24 C23 120.7(6) . . ?
C31 C36 C35 120.5(6) . . ?
C28 C29 C30 120.9(6) . . ?
C4 C5 C6 119.8(6) . . ?
C15 C16 C17 119.7(6) . . ?
C16 C15 C14 120.1(6) . . ?
C7 C12 C11 119.8(6) . . ?
C34 C33 C32 119.7(6) . . ?
C22 C23 C24 120.2(6) . . ?
C9 C10 C11 120.2(6) . . ?
C4 C3 C2 120.5(6) . . ?
C10 C11 C12 119.2(6) . . ?

loop_
_geom_bond_atom_site_label_1
_geom_bond_atom_site_label_2
_geom_bond_distance
_geom_bond_site_symmetry_2
_geom_bond_publ_flag
As2 Cu2 2.3396(8) . ?
As2 C25 1.959(5) . ?
As2 C19 1.943(5) . ?
As2 C31 1.960(5) . ?
As1 Cu1 2.3362(8) . ?
As1 C13 1.950(5) . ?
As1 C1 1.952(5) . ?
As1 C7 1.949(5) . ?
Br2 Cu2 2.5192(9) 2_665 ?
Br2 Cu2 2.5004(9) . ?
Br1 Cu1 2.4951(8) . ?
Br1 Cu1 2.5251(9) 2_666 ?
Cu2 Cu2 2.8185(13) 2_665 ?
Cu2 N2 2.071(4) . ?
Cu1 Cu1 2.7203(13) 2_666 ?
Cu1 N1 2.047(4) . ?
N2 C40 1.327(6) . ?
N2 C39 1.330(7) . ?
N1 C40 1.343(6) . ?
N1 C37 1.332(7) . ?
C13 C18 1.373(7) . ?
C13 C14 1.380(8) . ?
C25 C30 1.369(7) . ?
C25 C26 1.364(8) . ?
C19 C20 1.392(7) . ?
C19 C24 1.371(7) . ?
C1 C6 1.383(7) . ?
C1 C2 1.349(7) . ?
C18 C17 1.384(8) . ?
C7 C8 1.378(7) . ?
C7 C12 1.368(8) . ?
C8 C9 1.373(8) . ?
C31 C32 1.372(8) . ?
C31 C36 1.373(7) . ?
C14 C15 1.381(8) . ?
C30 C29 1.393(8) . ?
C37 C38 1.375(8) . ?
C26 C27 1.388(8) . ?
C39 C38 1.372(8) . ?
C22 C21 1.361(8) . ?
C22 C23 1.361(9) . ?
C27 C28 1.372(9) . ?
C9 C10 1.357(9) . ?
C6 C5 1.381(8) . ?
C34 C35 1.359(9) . ?
C34 C33 1.360(9) . ?
C20 C21 1.363(8) . ?
C17 C16 1.376(9) . ?
C4 C5 1.366(8) . ?
C4 C3 1.359(8) . ?
C28 C29 1.365(9) . ?
C2 C3 1.392(8) . ?
C35 C36 1.379(8) . ?
C32 C33 1.385(8) . ?
C24 C23 1.386(8) . ?
C16 C15 1.370(9) . ?
C12 C11 1.424(9) . ?
C10 C11 1.362(10) . ?

loop_
_exptl_oxdiff_crystal_face_indexfrac_h
_exptl_oxdiff_crystal_face_indexfrac_k
_exptl_oxdiff_crystal_face_indexfrac_l
_exptl_oxdiff_crystal_face_x
_exptl_oxdiff_crystal_face_y
_exptl_oxdiff_crystal_face_z
0.9964 -1.0055 2.0008 0.0043 -0.0150 0.1350
-1.0019 -0.9964 0.9977 -0.0023 -0.1019 -0.0006
1.0019 0.9964 -0.9977 0.0023 0.1019 0.0006
1.9983 -0.0090 1.0031 0.0066 0.0869 0.1356
-2.0005 -0.9916 -0.0037 0.0077 -0.1396 -0.0880
-1.9983 0.0090 -1.0031 -0.0066 -0.0869 -0.1356
-1.7957 -16.2972 5.9637 0.4789 -0.8295 0.2873
-9.1040 -4.9083 -9.8128 0.3123 -0.5410 -0.7809
0.6449 15.1511 6.9954 -0.7965 0.5787 0.1750
0.8014 -16.4390 -4.5893 0.8090 -0.5878 -0.0000
-7.4361 15.7226 7.0493 -0.9549 0.2030 -0.2169
11.4847 -11.7064 -10.4896 0.9489 0.2017 0.2425
14.7788 -1.3907 -4.3108 0.4160 0.7206 0.5547
-3.6112 15.3535 -10.2366 -0.4156 0.5721 -0.7071
